data_2200239
loop_
_publ_author_name
'Tu, Shu-Jiang'
'Deng, Xu'
'Fang, Ya-Yin'
'Guo, Ya-Mei'
'Du, Miao'
'Liu, Xiao-Hong'

_publ_section_title 2-Amino-7,7-dimethyl-5-oxo-4-phenyl-5,6,7,8-tetrahydro-4<i>H</i>-chromene-3-carbonitrile
_journal_issue 4
_journal_name_full 'Acta Crystallographica Section E'
_journal_page_first o358
_journal_page_last o359
_journal_paper_doi 10.1107/S1600536801004755
_journal_volume 57
_journal_year 2001
_chemical_formula_iupac 'C18 H18 N2 O2'
_chemical_formula_moiety 'C18 H18 N2 O2'
_chemical_formula_sum 'C18 H18 N2 O2'
_chemical_formula_weight 294.34
_chemical_name_systematic
;2-Amino-7,7-dimethyl-4-benzyl-5-oxo-4,5,6,8-tetrahydro-7H-chromene
-3-carbornitrile
;
_space_group_IT_number 14
_symmetry_cell_setting monoclinic
_symmetry_space_group_name_Hall '-P 2ybc'
_symmetry_space_group_name_H-M 'P 1 21/c 1'
_cell_angle_alpha 90.00
_cell_angle_beta 99.340(10)
_cell_angle_gamma 90.00
_cell_formula_units_Z 4
_cell_length_a 11.3070(10)
_cell_length_b 9.4750(10)
_cell_length_c 14.919(2)
_cell_measurement_reflns_used 25
_cell_measurement_temperature 296(2)
_cell_measurement_theta_max 15.05
_cell_measurement_theta_min 3.27
_cell_volume 1577.1(3)
_computing_cell_refinement SMART
_computing_data_collection 'SMART (Bruker, 1998)'
_computing_data_reduction 'SAINT (Bruker, 1998)'
_computing_molecular_graphics 'ORTEPII (Johnson, 1976)'
_computing_structure_refinement 'SHELXL97 (Sheldrick, 1997)'
_computing_structure_solution 'SHELXS97 (Sheldrick, 1990)'
_diffrn_ambient_temperature 296(2)
_diffrn_measured_fraction_theta_full 1.000
_diffrn_measured_fraction_theta_max 1.000
_diffrn_measurement_device_type 'Bruker SMART 1000'
_diffrn_measurement_method \w
_diffrn_radiation_monochromator graphite
_diffrn_radiation_source 'normal-focus sealed tube'
_diffrn_radiation_type MoK\a
_diffrn_radiation_wavelength .71073
_diffrn_reflns_av_R_equivalents .0134
_diffrn_reflns_av_sigmaI/netI .0303
_diffrn_reflns_limit_h_max 13
_diffrn_reflns_limit_h_min 0
_diffrn_reflns_limit_k_max 11
_diffrn_reflns_limit_k_min 0
_diffrn_reflns_limit_l_max 17
_diffrn_reflns_limit_l_min -17
_diffrn_reflns_number 3252
_diffrn_reflns_theta_full 25.00
_diffrn_reflns_theta_max 25.00
_diffrn_reflns_theta_min 1.83
_diffrn_standards_decay_% 2.67
_diffrn_standards_interval_count 97
_diffrn_standards_number 3
_exptl_absorpt_coefficient_mu .082
_exptl_absorpt_correction_type none
_exptl_absorpt_process_details 'SAINT (Bruker 1998) and SADABS (Sheldrick, 1997)'
_exptl_crystal_colour colorless
_exptl_crystal_density_diffrn 1.240
_exptl_crystal_density_method 'not measured'
_exptl_crystal_description prism
_exptl_crystal_F_000 624
_exptl_crystal_size_max .56
_exptl_crystal_size_mid .50
_exptl_crystal_size_min .40
_refine_diff_density_max .186
_refine_diff_density_min -.135
_refine_ls_extinction_coef .044(3)
_refine_ls_extinction_method SHELXL97
_refine_ls_goodness_of_fit_ref 1.021
_refine_ls_hydrogen_treatment mixed
_refine_ls_matrix_type full
_refine_ls_number_parameters 208
_refine_ls_number_reflns 2783
_refine_ls_number_restraints 0
_refine_ls_restrained_S_all 1.021
_refine_ls_R_factor_all .0581
_refine_ls_R_factor_gt .0381
_refine_ls_shift/su_max .001
_refine_ls_shift/su_mean .000
_refine_ls_structure_factor_coef Fsqd
_refine_ls_weighting_details 'calc w = 1/[\s^2^(Fo^2^)+(0.0561P)^2^] where P = (Fo^2^+2Fc^2^)/3'
_refine_ls_weighting_scheme calc
_refine_ls_wR_factor_ref .1023
_reflns_number_gt 1942
_reflns_number_total 2783
_reflns_threshold_expression I>2\s(I)
_cod_data_source_file wn6009.cif
_cod_data_source_block I
_cod_depositor_comments
;
The following automatic conversions were performed:
'_symmetry_cell_setting' value 'Monoclinic' changed to 'monoclinic'
according to '/home/saulius/struct/CIF-dictionaries/cif_core.dic'
dictionary named 'cif_core.dic' version 2.4.1 from 2010-06-29.

Automatic conversion script
Id: cif_fix_enum 1527 2010-12-29 10:47:43Z saulius 

The following automatic conversions were performed:

'_symmetry_cell_setting' value 'Monoclinic' changed to 'monoclinic'
according to /home/saulius/struct/CIF-dictionaries/cif_core.dic
dictionary named 'cif_core.dic' version 2.4.1 from 2010-06-29.

Automatic conversion script
Id: cif_fix_values 1715 2011-07-08 13:25:40Z adriana 
;
_cod_original_sg_symbol_H-M 'P 21/c'
_cod_database_code 2200239
_cod_database_fobs_code 2200239

loop_
_symmetry_equiv_pos_as_xyz
'x, y, z'
'-x, y+1/2, -z+1/2'
'-x, -y, -z'
'x, -y-1/2, z-1/2'

loop_
_atom_site_label
_atom_site_fract_x
_atom_site_fract_y
_atom_site_fract_z
_atom_site_U_iso_or_equiv
_atom_site_adp_type
_atom_site_calc_flag
_atom_site_refinement_flags
_atom_site_occupancy
_atom_site_disorder_assembly
_atom_site_disorder_group
_atom_site_type_symbol
O1 .38594(9) .19829(12) .53586(7) .0478(3) Uani d . 1 . . O
O2 .39678(10) .42950(13) .81702(8) .0578(4) Uani d . 1 . . O
N1 -.00294(13) .07976(16) .59525(10) .0590(4) Uani d . 1 . . N
N2 .24217(15) .06252(18) .46297(11) .0604(5) Uani d . 1 . . N
C1 .09420(14) .48169(19) .69650(12) .0554(5) Uani d . 1 . . C
H1 .0781 .4273 .7450 .067 Uiso calc R 1 . . H
C2 .03121(17) .6051(2) .67480(15) .0680(6) Uani d . 1 . . C
H2 -.0275 .6321 .7084 .082 Uiso calc R 1 . . H
C3 .05366(18) .6873(2) .60535(13) .0681(6) Uani d . 1 . . C
H3 .0103 .7699 .5908 .082 Uiso calc R 1 . . H
C4 .1409(2) .6476(2) .55686(15) .0919(8) Uani d . 1 . . C
H4 .1587 .7043 .5100 .110 Uiso calc R 1 . . H
C5 .2025(2) .5232(2) .57764(13) .0809(7) Uani d . 1 . . C
H5 .2606 .4962 .5435 .097 Uiso calc R 1 . . H
C6 .18021(13) .43816(17) .64756(10) .0411(4) Uani d . 1 . . C
C7 .24657(13) .29886(15) .66897(10) .0385(4) Uani d . 1 . . C
H7 .2291 .2648 .7275 .046 Uiso calc R 1 . . H
C8 .20547(13) .18659(16) .59795(10) .0397(4) Uani d . 1 . . C
C9 .27108(13) .14927(17) .53365(10) .0425(4) Uani d . 1 . . C
C10 .44066(13) .26733(15) .61272(10) .0386(4) Uani d . 1 . . C
C11 .38057(13) .31358(15) .67676(10) .0371(4) Uani d . 1 . . C
C12 .44793(15) .38037(16) .75796(10) .0434(4) Uani d . 1 . . C
C13 .58247(14) .3810(2) .76731(11) .0563(5) Uani d . 1 . . C
H13A .6132 .2940 .7965 .068 Uiso calc R 1 . . H
H13B .6136 .4585 .8067 .068 Uiso calc R 1 . . H
C14 .62930(14) .39550(18) .67704(11) .0473(4) Uani d . 1 . . C
C15 .57150(13) .28023(17) .61307(11) .0465(4) Uani d . 1 . . C
H15A .5853 .3008 .5519 .056 Uiso calc R 1 . . H
H15B .6096 .1907 .6312 .056 Uiso calc R 1 . . H
C16 .09006(14) .12739(17) .59504(10) .0428(4) Uani d . 1 . . C
C17 .59603(18) .5406(2) .63562(14) .0682(6) Uani d . 1 . . C
H17A .5105 .5515 .6259 .102 Uiso calc R 1 . . H
H17B .6246 .5487 .5787 .102 Uiso calc R 1 . . H
H17C .6321 .6128 .6763 .102 Uiso calc R 1 . . H
C18 .76479(16) .3782(3) .69277(15) .0805(7) Uani d . 1 . . C
H18A .7855 .2872 .7189 .121 Uiso calc R 1 . . H
H18B .8007 .4504 .7334 .121 Uiso calc R 1 . . H
H18C .7936 .3860 .6359 .121 Uiso calc R 1 . . H
H2A .2899(17) .056(2) .4222(13) .068(6) Uiso d . 1 . . H
H2B .1700(16) .0265(18) .4520(11) .054(5) Uiso d . 1 . . H

loop_
_atom_site_aniso_label
_atom_site_aniso_U_11
_atom_site_aniso_U_22
_atom_site_aniso_U_33
_atom_site_aniso_U_12
_atom_site_aniso_U_13
_atom_site_aniso_U_23
O1 .0410(6) .0565(7) .0487(6) -.0109(5) .0161(5) -.0157(6)
O2 .0618(8) .0685(8) .0462(7) -.0064(6) .0177(6) -.0128(6)
N1 .0507(9) .0708(11) .0583(9) -.0157(8) .0175(7) -.0097(8)
N2 .0487(10) .0773(12) .0588(10) -.0214(9) .0198(8) -.0297(9)
C1 .0545(11) .0535(11) .0642(11) .0079(9) .0271(9) .0057(9)
C2 .0611(12) .0657(13) .0834(14) .0199(10) .0302(11) .0015(11)
C3 .0761(14) .0589(12) .0682(13) .0283(11) .0089(11) .0016(10)
C4 .130(2) .0824(16) .0735(15) .0496(15) .0457(14) .0345(13)
C5 .1047(17) .0796(15) .0706(14) .0456(13) .0508(13) .0277(12)
C6 .0407(9) .0445(9) .0386(8) .0023(7) .0079(7) -.0027(7)
C7 .0398(8) .0409(9) .0366(8) .0006(7) .0120(6) .0015(7)
C8 .0358(8) .0403(8) .0442(9) -.0028(7) .0104(7) -.0014(7)
C9 .0407(9) .0420(9) .0457(9) -.0049(7) .0099(7) -.0019(8)
C10 .0396(8) .0340(8) .0424(9) -.0020(7) .0072(7) -.0020(7)
C11 .0382(8) .0351(8) .0385(9) .0007(7) .0081(7) .0000(7)
C12 .0496(10) .0427(9) .0388(9) -.0028(8) .0103(7) .0007(7)
C13 .0488(10) .0706(12) .0486(10) -.0096(9) .0052(8) -.0046(9)
C14 .0399(9) .0521(10) .0502(10) -.0083(8) .0086(7) -.0060(8)
C15 .0393(9) .0456(10) .0563(10) .0002(7) .0129(8) -.0036(8)
C16 .0449(10) .0452(9) .0396(9) -.0012(8) .0102(7) -.0025(7)
C17 .0838(15) .0507(11) .0750(13) -.0181(10) .0276(11) -.0065(10)
C18 .0438(11) .1192(19) .0783(14) -.0144(12) .0095(10) -.0203(14)

loop_
_atom_type_symbol
_atom_type_description
_atom_type_scat_dispersion_real
_atom_type_scat_dispersion_imag
_atom_type_scat_source
C C .0033 .0016 'International Tables Vol C Tables 4.2.6.8 and 6.1.1.4'
H H .0000 .0000 'International Tables Vol C Tables 4.2.6.8 and 6.1.1.4'
N N .0061 .0033 'International Tables Vol C Tables 4.2.6.8 and 6.1.1.4'
O O .0106 .0060 'International Tables Vol C Tables 4.2.6.8 and 6.1.1.4'

loop_
_geom_angle_atom_site_label_1
_geom_angle_atom_site_label_2
_geom_angle_atom_site_label_3
_geom_angle
_geom_angle_publ_flag
C9 O1 C10 118.41(11) yes
C6 C1 C2 120.91(17) no
C3 C2 C1 120.92(18) no
C2 C3 C4 119.17(18) no
C3 C4 C5 119.9(2) no
C6 C5 C4 121.61(18) no
C1 C6 C5 117.49(16) no
C1 C6 C7 121.05(14) no
C5 C6 C7 121.45(14) no
C11 C7 C8 107.96(12) no
C11 C7 C6 112.96(12) no
C8 C7 C6 112.03(12) no
C9 C8 C16 118.97(14) no
C9 C8 C7 122.48(13) no
C16 C8 C7 118.36(13) no
N2 C9 C8 129.01(15) yes
N2 C9 O1 109.64(14) yes
C8 C9 O1 121.32(14) no
C11 C10 O1 122.73(13) no
C11 C10 C15 126.46(14) no
O1 C10 C15 110.81(12) no
C10 C11 C12 118.51(14) no
C10 C11 C7 122.50(14) no
C12 C11 C7 118.99(13) no
O2 C12 C11 121.14(15) yes
O2 C12 C13 121.42(15) yes
C11 C12 C13 117.40(14) no
C12 C13 C14 114.05(14) no
C18 C14 C15 109.75(14) no
C18 C14 C17 109.57(16) no
C15 C14 C17 109.79(14) no
C18 C14 C13 109.76(15) no
C15 C14 C13 108.16(13) no
C17 C14 C13 109.79(15) no
C10 C15 C14 112.76(13) no
N1 C16 C8 178.11(17) yes

loop_
_geom_bond_atom_site_label_1
_geom_bond_atom_site_label_2
_geom_bond_site_symmetry_2
_geom_bond_distance
_geom_bond_publ_flag
O1 C9 . 1.3746(17) yes
O1 C10 . 1.3767(17) yes
O2 C12 . 1.2219(18) yes
N1 C16 . 1.1448(19) yes
N2 C9 . 1.335(2) yes
C1 C6 . 1.371(2) no
C1 C2 . 1.380(2) no
C2 C3 . 1.353(3) no
C3 C4 . 1.368(3) no
C4 C5 . 1.378(3) no
C5 C6 . 1.373(2) no
C6 C7 . 1.526(2) no
C7 C11 . 1.5071(19) no
C7 C8 . 1.520(2) no
C8 C9 . 1.351(2) yes
C8 C16 . 1.415(2) no
C10 C11 . 1.333(2) yes
C10 C15 . 1.4835(19) no
C11 C12 . 1.466(2) no
C12 C13 . 1.505(2) no
C13 C14 . 1.531(2) no
C14 C18 . 1.521(2) no
C14 C15 . 1.526(2) no
C14 C17 . 1.529(2) no

loop_
_geom_hbond_atom_site_label_D
_geom_hbond_atom_site_label_H
_geom_hbond_atom_site_label_A
_geom_hbond_site_symmetry_A
_geom_hbond_distance_DH
_geom_hbond_distance_HA
_geom_hbond_distance_DA
_geom_hbond_angle_DHA
_geom_hbond_publ_flag
N2 H2B N1 3_556 .875(17) 2.156(18) 3.021(2) 169.8(15) yes
N2 H2A O2 4_565 .88(2) 2.13(2) 3.006(2) 171.6(18) yes

loop_
_cod_related_entry_id
_cod_related_entry_database
_cod_related_entry_code
1 ChemSpider 2019509
